data_8106899
loop_
_publ_author_name
'Xu, Qiang'
'Li, Guo Qiang'
'Meng, Jiang Ping'
'He, Jia Hong'

_publ_section_title
;
 Crystal structure of [2,2&#x2032;-((((ethane-1,2-diylbis(oxy-\k2
 O,O&#x2032;))bis(2,1-phenylene))bis(azanylylidene-\k2
 N,N&#x2032;))bis(methanylylidene))diphenolato-\k2
 O&#x2032;&#x2032;,O&#x2032;&#x2032;&#x2032;]zinc(II), C28H22N2O4Zn
;
_journal_issue 2
_journal_name_full 'Zeitschrift f\"ur Kristallographie - New Crystal Structures'
_journal_page_first 435
_journal_page_last 436
_journal_paper_doi 10.1515/ncrs-2015-0112
_journal_volume 231
_journal_year 2016
_chemical_formula_sum 'C28 H22 N2 O4 Zn'
_chemical_formula_weight 515.85
_space_group_IT_number 92
_space_group_name_Hall 'P 4abw 2nw'
_space_group_name_H-M_alt 'P 41 21 2'
_symmetry_cell_setting tetragonal
_symmetry_space_group_name_H-M 'P 41 21 2'
_atom_sites_solution_hydrogens geom
_atom_sites_solution_primary direct
_atom_sites_solution_secondary difmap
_cell_angle_alpha 90.00
_cell_angle_beta 90.00
_cell_angle_gamma 90.00
_cell_formula_units_Z 4
_cell_length_a 10.986(5)
_cell_length_b 10.986(5)
_cell_length_c 18.187(8)
_cell_measurement_reflns_used 3043
_cell_measurement_temperature 293(2)
_cell_measurement_theta_max 21.27
_cell_measurement_theta_min 2.62
_cell_volume 2195.0(17)
_computing_cell_refinement 'Bruker SAINT'
_computing_data_collection 'Bruker APEX2'
_computing_data_reduction 'Bruker SAINT'
_computing_molecular_graphics 'Bruker SHELXTL'
_computing_publication_material 'Bruker SHELXTL'
_computing_structure_refinement 'SHELXL-97 (Sheldrick, 2008)'
_computing_structure_solution 'SHELXS-97 (Sheldrick, 2008)'
_diffrn_ambient_temperature 293(2)
_diffrn_measured_fraction_theta_full 0.999
_diffrn_measured_fraction_theta_max 0.999
_diffrn_measurement_device_type 'Bruker APEX-II CCD'
_diffrn_measurement_method '\f and \w scans'
_diffrn_radiation_monochromator graphite
_diffrn_radiation_source 'fine-focus sealed tube'
_diffrn_radiation_type MoK\a
_diffrn_radiation_wavelength 0.71073
_diffrn_reflns_av_R_equivalents 0.0568
_diffrn_reflns_av_sigmaI/netI 0.0427
_diffrn_reflns_limit_h_max 13
_diffrn_reflns_limit_h_min -11
_diffrn_reflns_limit_k_max 13
_diffrn_reflns_limit_k_min -13
_diffrn_reflns_limit_l_max 17
_diffrn_reflns_limit_l_min -22
_diffrn_reflns_number 11931
_diffrn_reflns_theta_full 25.98
_diffrn_reflns_theta_max 25.98
_diffrn_reflns_theta_min 2.17
_exptl_absorpt_coefficient_mu 1.160
_exptl_absorpt_correction_T_max 0.8184
_exptl_absorpt_correction_T_min 0.7525
_exptl_absorpt_correction_type multi-scan
_exptl_absorpt_process_details SADABS
_exptl_crystal_colour red
_exptl_crystal_density_diffrn 1.561
_exptl_crystal_density_method 'not measured'
_exptl_crystal_description block
_exptl_crystal_F_000 1064
_exptl_crystal_size_max 0.26
_exptl_crystal_size_mid 0.21
_exptl_crystal_size_min 0.18
_refine_diff_density_max 0.451
_refine_diff_density_min -0.301
_refine_diff_density_rms 0.066
_refine_ls_abs_structure_details 'Flack H D (1983), Acta Cryst. A39, 876-881'
_refine_ls_abs_structure_Flack 0.55(3)
_refine_ls_extinction_method none
_refine_ls_goodness_of_fit_ref 1.071
_refine_ls_hydrogen_treatment constr
_refine_ls_matrix_type full
_refine_ls_number_parameters 160
_refine_ls_number_reflns 2169
_refine_ls_number_restraints 0
_refine_ls_restrained_S_all 1.071
_refine_ls_R_factor_all 0.0668
_refine_ls_R_factor_gt 0.0440
_refine_ls_shift/su_max 0.000
_refine_ls_shift/su_mean 0.000
_refine_ls_structure_factor_coef Fsqd
_refine_ls_weighting_details 'calc w=1/[\s^2^(Fo^2^)+(0.0150P)^2^+3.9293P] where P=(Fo^2^+2Fc^2^)/3'
_refine_ls_weighting_scheme calc
_refine_ls_wR_factor_gt 0.0872
_refine_ls_wR_factor_ref 0.0942
_reflns_number_gt 1750
_reflns_number_total 2169
_reflns_threshold_expression >2sigma(I)
_cod_data_source_file suppl_ncrs-2015-0112_suppl.cif
_cod_data_source_block a
_cod_depositor_comments
;
The following automatic conversions were performed:

data item '_exptl_absorpt_correction_type' value 'Multi-scan' was
changed to 'multi-scan' in accordance with the built-in table derived
from the CIF Core dictionary named 'cif_core.dic' version 2.4.5 last
updated on 2014-11-21.

data item '_symmetry_cell_setting' value 'Tetragonal' was changed to
'tetragonal' in accordance with the built-in table derived from the
CIF Core dictionary named 'cif_core.dic' version 2.4.5 last updated
on 2014-11-21.

Automatic conversion script
Id: cif_fix_values 8738 2021-04-28 16:35:53Z antanas 
;
_cod_original_sg_symbol_H-M 'P41212   '
_cod_database_code 8106899

loop_
_symmetry_equiv_pos_as_xyz
'x, y, z'
'-y+1/2, x+1/2, z+1/4'
'-x, -y, z+1/2'
'y+1/2, -x+1/2, z+3/4'
'x+1/2, -y+1/2, -z+3/4'
'y, x, -z'
'-x+1/2, y+1/2, -z+1/4'
'-y, -x, -z+1/2'

loop_
_atom_site_label
_atom_site_type_symbol
_atom_site_fract_x
_atom_site_fract_y
_atom_site_fract_z
_atom_site_U_iso_or_equiv
_atom_site_adp_type
_atom_site_occupancy
_atom_site_symmetry_multiplicity
_atom_site_calc_flag
_atom_site_refinement_flags
_atom_site_disorder_assembly
_atom_site_disorder_group
Zn1 Zn 0.69425(5) 0.30575(5) 0.2500 0.03659(19) Uani 1 2 d S . .
C1 C 0.7344(4) 0.5356(4) 0.3271(2) 0.0402(12) Uani 1 1 d . . .
C2 C 0.7093(5) 0.6182(4) 0.3842(2) 0.0478(13) Uani 1 1 d . . .
H2 H 0.6547 0.5955 0.4207 0.057 Uiso 1 1 calc R . .
C3 C 0.7614(5) 0.7287(5) 0.3878(3) 0.0567(15) Uani 1 1 d . . .
H3 H 0.7435 0.7798 0.4271 0.068 Uiso 1 1 calc R . .
C4 C 0.8411(6) 0.7675(5) 0.3341(3) 0.0665(17) Uani 1 1 d . . .
H4 H 0.8748 0.8451 0.3364 0.080 Uiso 1 1 calc R . .
C5 C 0.8696(5) 0.6922(5) 0.2783(3) 0.0569(13) Uani 1 1 d . . .
H5 H 0.9246 0.7184 0.2428 0.068 Uiso 1 1 calc R . .
C6 C 0.8186(4) 0.5748(4) 0.2723(2) 0.0365(10) Uani 1 1 d . . .
C7 C 0.8567(4) 0.5041(4) 0.2098(2) 0.0375(11) Uani 1 1 d . . .
H7 H 0.9109 0.5420 0.1779 0.045 Uiso 1 1 calc R . .
C8 C 0.8726(4) 0.3393(4) 0.1291(2) 0.0355(10) Uani 1 1 d . . .
C9 C 0.9277(5) 0.4004(5) 0.0715(3) 0.0475(13) Uani 1 1 d . . .
H9 H 0.9318 0.4850 0.0723 0.057 Uiso 1 1 calc R . .
C10 C 0.9762(5) 0.3377(5) 0.0133(3) 0.0527(13) Uani 1 1 d . . .
H10 H 1.0112 0.3803 -0.0255 0.063 Uiso 1 1 calc R . .
C11 C 0.9739(4) 0.2149(5) 0.0115(2) 0.0439(12) Uani 1 1 d . . .
H11 H 1.0103 0.1737 -0.0274 0.053 Uiso 1 1 calc R . .
C12 C 0.9182(4) 0.1507(5) 0.0666(2) 0.0413(12) Uani 1 1 d . . .
H12 H 0.9150 0.0661 0.0649 0.050 Uiso 1 1 calc R . .
C13 C 0.8669(4) 0.2133(4) 0.1246(2) 0.0338(10) Uani 1 1 d . . .
C14 C 0.8651(5) 0.0664(4) 0.2207(3) 0.0445(12) Uani 1 1 d . . .
H14A H 0.9216 0.0212 0.1902 0.053 Uiso 1 1 calc R . .
H14B H 0.8094 0.0090 0.2433 0.053 Uiso 1 1 calc R . .
N1 N 0.8252(3) 0.3952(3) 0.19246(18) 0.0326(8) Uani 1 1 d . . .
O1 O 0.6790(3) 0.4327(3) 0.32537(17) 0.0484(8) Uani 1 1 d . . .
O2 O 0.7996(3) 0.1508(2) 0.17732(15) 0.0365(7) Uani 1 1 d . . .

loop_
_atom_site_aniso_label
_atom_site_aniso_U_11
_atom_site_aniso_U_22
_atom_site_aniso_U_33
_atom_site_aniso_U_23
_atom_site_aniso_U_13
_atom_site_aniso_U_12
Zn1 0.0326(2) 0.0326(2) 0.0445(4) 0.0021(2) 0.0021(2) -0.0046(4)
C1 0.049(3) 0.031(3) 0.040(2) 0.002(2) -0.008(2) 0.005(2)
C2 0.060(3) 0.040(3) 0.044(3) -0.005(2) -0.002(3) 0.008(3)
C3 0.074(4) 0.045(3) 0.050(3) -0.009(2) -0.016(3) 0.009(3)
C4 0.102(5) 0.030(3) 0.068(3) -0.003(3) -0.016(3) -0.009(3)
C5 0.073(3) 0.041(3) 0.057(3) 0.001(3) -0.007(2) -0.013(3)
C6 0.037(3) 0.029(2) 0.044(2) 0.0026(18) -0.009(2) -0.005(2)
C7 0.034(3) 0.038(3) 0.040(2) 0.002(2) 0.001(2) -0.007(2)
C8 0.034(2) 0.037(3) 0.035(2) 0.0050(19) -0.0014(19) -0.002(2)
C9 0.051(3) 0.042(3) 0.050(3) 0.005(2) 0.008(2) 0.002(2)
C10 0.056(3) 0.063(4) 0.039(3) 0.006(2) 0.008(2) 0.002(3)
C11 0.037(2) 0.055(3) 0.040(3) -0.005(2) -0.001(2) 0.003(2)
C12 0.035(3) 0.049(3) 0.040(3) -0.009(2) -0.005(2) -0.003(2)
C13 0.027(2) 0.040(3) 0.035(2) 0.001(2) -0.0018(17) -0.002(2)
C14 0.047(3) 0.034(3) 0.053(3) 0.003(2) 0.007(2) 0.009(2)
N1 0.032(2) 0.0271(18) 0.0389(18) 0.0023(15) -0.0004(16) 0.0011(16)
O1 0.052(2) 0.0361(18) 0.0568(19) -0.0046(15) 0.0139(19) -0.0063(17)
O2 0.0339(16) 0.0292(15) 0.0465(15) 0.0018(12) 0.0010(15) 0.0002(15)

loop_
_atom_type_symbol
_atom_type_description
_atom_type_scat_dispersion_real
_atom_type_scat_dispersion_imag
_atom_type_scat_source
C C 0.0033 0.0016 'International Tables Vol C Tables 4.2.6.8 and 6.1.1.4'
H H 0.0000 0.0000 'International Tables Vol C Tables 4.2.6.8 and 6.1.1.4'
N N 0.0061 0.0033 'International Tables Vol C Tables 4.2.6.8 and 6.1.1.4'
O O 0.0106 0.0060 'International Tables Vol C Tables 4.2.6.8 and 6.1.1.4'
Zn Zn 0.2839 1.4301 'International Tables Vol C Tables 4.2.6.8 and 6.1.1.4'

loop_
_geom_angle_atom_site_label_1
_geom_angle_atom_site_label_2
_geom_angle_atom_site_label_3
_geom_angle
_geom_angle_site_symmetry_1
_geom_angle_site_symmetry_3
O1 Zn1 O1 111.5(2) . 8_665
O1 Zn1 N1 95.86(13) . 8_665
O1 Zn1 N1 94.40(13) 8_665 8_665
O1 Zn1 N1 94.40(13) . .
O1 Zn1 N1 95.86(13) 8_665 .
N1 Zn1 N1 161.72(19) 8_665 .
O1 Zn1 O2 91.05(13) . 8_665
O1 Zn1 O2 155.83(13) 8_665 8_665
N1 Zn1 O2 73.92(12) 8_665 8_665
N1 Zn1 O2 90.82(11) . 8_665
O1 Zn1 O2 155.83(13) . .
O1 Zn1 O2 91.05(13) 8_665 .
N1 Zn1 O2 90.82(11) 8_665 .
N1 Zn1 O2 73.92(12) . .
O2 Zn1 O2 68.51(14) 8_665 .
O1 C1 C2 119.5(4) . .
O1 C1 C6 123.8(4) . .
C2 C1 C6 116.6(4) . .
C3 C2 C1 122.4(5) . .
C3 C2 H2 118.8 . .
C1 C2 H2 118.8 . .
C2 C3 C4 121.0(5) . .
C2 C3 H3 119.5 . .
C4 C3 H3 119.5 . .
C5 C4 C3 119.5(5) . .
C5 C4 H4 120.3 . .
C3 C4 H4 120.3 . .
C4 C5 C6 121.9(5) . .
C4 C5 H5 119.0 . .
C6 C5 H5 119.0 . .
C5 C6 C1 118.6(4) . .
C5 C6 C7 116.1(4) . .
C1 C6 C7 125.2(4) . .
N1 C7 C6 128.2(4) . .
N1 C7 H7 115.9 . .
C6 C7 H7 115.9 . .
C9 C8 C13 117.3(4) . .
C9 C8 N1 124.8(4) . .
C13 C8 N1 117.8(4) . .
C10 C9 C8 120.7(5) . .
C10 C9 H9 119.7 . .
C8 C9 H9 119.7 . .
C11 C10 C9 121.0(5) . .
C11 C10 H10 119.5 . .
C9 C10 H10 119.5 . .
C10 C11 C12 120.3(5) . .
C10 C11 H11 119.8 . .
C12 C11 H11 119.8 . .
C11 C12 C13 119.0(4) . .
C11 C12 H12 120.5 . .
C13 C12 H12 120.5 . .
C12 C13 C8 121.6(4) . .
C12 C13 O2 119.9(4) . .
C8 C13 O2 118.4(4) . .
O2 C14 C14 108.7(3) . 8_665
O2 C14 H14A 109.9 . .
C14 C14 H14A 109.9 8_665 .
O2 C14 H14B 109.9 . .
C14 C14 H14B 109.9 8_665 .
H14A C14 H14B 108.3 . .
C7 N1 C8 120.5(4) . .
C7 N1 Zn1 121.0(3) . .
C8 N1 Zn1 118.3(3) . .
C1 O1 Zn1 127.0(3) . .
C13 O2 C14 115.9(4) . .
C13 O2 Zn1 106.3(2) . .
C14 O2 Zn1 113.3(2) . .

loop_
_geom_bond_atom_site_label_1
_geom_bond_atom_site_label_2
_geom_bond_distance
_geom_bond_site_symmetry_2
Zn1 O1 1.963(3) .
Zn1 O1 1.963(3) 8_665
Zn1 N1 2.032(4) 8_665
Zn1 N1 2.032(4) .
Zn1 O2 2.446(3) 8_665
Zn1 O2 2.446(3) .
C1 O1 1.284(5) .
C1 C2 1.406(6) .
C1 C6 1.427(6) .
C2 C3 1.344(7) .
C2 H2 0.9300 .
C3 C4 1.379(7) .
C3 H3 0.9300 .
C4 C5 1.345(7) .
C4 H4 0.9300 .
C5 C6 1.411(7) .
C5 H5 0.9300 .
C6 C7 1.438(6) .
C7 N1 1.285(5) .
C7 H7 0.9300 .
C8 C9 1.383(6) .
C8 C13 1.389(7) .
C8 N1 1.406(5) .
C9 C10 1.371(7) .
C9 H9 0.9300 .
C10 C11 1.349(7) .
C10 H10 0.9300 .
C11 C12 1.370(6) .
C11 H11 0.9300 .
C12 C13 1.379(6) .
C12 H12 0.9300 .
C13 O2 1.392(5) .
C14 O2 1.415(5) .
C14 C14 1.505(9) 8_665
C14 H14A 0.9700 .
C14 H14B 0.9700 .

loop_
_geom_torsion_atom_site_label_1
_geom_torsion_atom_site_label_2
_geom_torsion_atom_site_label_3
_geom_torsion_atom_site_label_4
_geom_torsion
_geom_torsion_site_symmetry_1
_geom_torsion_site_symmetry_2
_geom_torsion_site_symmetry_3
_geom_torsion_site_symmetry_4
O1 C1 C2 C3 -177.9(5) . . . .
C6 C1 C2 C3 -0.1(7) . . . .
C1 C2 C3 C4 1.3(8) . . . .
C2 C3 C4 C5 -1.9(8) . . . .
C3 C4 C5 C6 1.2(8) . . . .
C4 C5 C6 C1 0.0(7) . . . .
C4 C5 C6 C7 179.7(5) . . . .
O1 C1 C6 C5 177.1(4) . . . .
C2 C1 C6 C5 -0.6(6) . . . .
O1 C1 C6 C7 -2.5(7) . . . .
C2 C1 C6 C7 179.8(4) . . . .
C5 C6 C7 N1 179.0(4) . . . .
C1 C6 C7 N1 -1.4(8) . . . .
C13 C8 C9 C10 -1.1(7) . . . .
N1 C8 C9 C10 177.0(4) . . . .
C8 C9 C10 C11 -1.5(8) . . . .
C9 C10 C11 C12 2.8(8) . . . .
C10 C11 C12 C13 -1.3(7) . . . .
C11 C12 C13 C8 -1.3(7) . . . .
C11 C12 C13 O2 173.7(4) . . . .
C9 C8 C13 C12 2.5(7) . . . .
N1 C8 C13 C12 -175.8(4) . . . .
C9 C8 C13 O2 -172.6(4) . . . .
N1 C8 C13 O2 9.1(6) . . . .
C6 C7 N1 C8 -179.5(4) . . . .
C6 C7 N1 Zn1 6.5(6) . . . .
C9 C8 N1 C7 -17.6(7) . . . .
C13 C8 N1 C7 160.6(4) . . . .
C9 C8 N1 Zn1 156.6(4) . . . .
C13 C8 N1 Zn1 -25.2(5) . . . .
O1 Zn1 N1 C7 -6.5(3) . . . .
O1 Zn1 N1 C7 105.6(3) 8_665 . . .
N1 Zn1 N1 C7 -130.5(3) 8_665 . . .
O2 Zn1 N1 C7 -97.6(3) 8_665 . . .
O2 Zn1 N1 C7 -165.0(4) . . . .
O1 Zn1 N1 C8 179.3(3) . . . .
O1 Zn1 N1 C8 -68.5(3) 8_665 . . .
N1 Zn1 N1 C8 55.3(3) 8_665 . . .
O2 Zn1 N1 C8 88.2(3) 8_665 . . .
O2 Zn1 N1 C8 20.9(3) . . . .
C2 C1 O1 Zn1 177.7(3) . . . .
C6 C1 O1 Zn1 0.1(7) . . . .
O1 Zn1 O1 C1 -94.5(4) 8_665 . . .
N1 Zn1 O1 C1 168.4(4) 8_665 . . .
N1 Zn1 O1 C1 3.6(4) . . . .
O2 Zn1 O1 C1 94.5(4) 8_665 . . .
O2 Zn1 O1 C1 63.1(5) . . . .
C12 C13 O2 C14 65.3(5) . . . .
C8 C13 O2 C14 -119.5(4) . . . .
C12 C13 O2 Zn1 -167.8(3) . . . .
C8 C13 O2 Zn1 7.4(4) . . . .
C14 C14 O2 C13 78.8(5) 8_665 . . .
C14 C14 O2 Zn1 -44.5(5) 8_665 . . .
O1 Zn1 O2 C13 -78.3(4) . . . .
O1 Zn1 O2 C13 80.9(2) 8_665 . . .
N1 Zn1 O2 C13 175.4(2) 8_665 . . .
N1 Zn1 O2 C13 -14.9(2) . . . .
O2 Zn1 O2 C13 -112.3(3) 8_665 . . .
O1 Zn1 O2 C14 50.2(4) . . . .
O1 Zn1 O2 C14 -150.6(3) 8_665 . . .
N1 Zn1 O2 C14 -56.2(3) 8_665 . . .
N1 Zn1 O2 C14 113.6(3) . . . .
O2 Zn1 O2 C14 16.2(2) 8_665 . . .
